data_4517526
loop_
_publ_author_name
'Ko, Chang-Lun'
'Hung, Wen-Yi'
'Chen, Po-Ting'
'Wang, Tsai-Hui'
'Hsu, Hsiu-Fu'
'Liao, Jia-Ling'
'Ly, Kiet Tuong'
'Wang, Sheng Fu'
'Yu, Chang-Hung'
'Liu, Shih-Hung'
'Lee, Gene-Hsiang'
'Tai, Wun-Shan'
'Chou, Pi-Tai'
'Chi, Yun'

_publ_section_title
;
 Versatile Pt(II) Pyrazolate Complexes: Emission Tuning via Interplay of
 Chelate Designs and Stacking Assemblies.
;
_journal_name_full 'ACS applied materials &amp; interfaces'
_journal_paper_doi 10.1021/acsami.9b23388
_journal_year 2020
_chemical_formula_sum 'C19 H15 F6 N7 Pt'
_chemical_formula_weight 650.47
_space_group_crystal_system monoclinic
_space_group_IT_number 14
_space_group_name_Hall '-P 2ybc'
_space_group_name_H-M_alt 'P 1 21/c 1'
_atom_sites_solution_hydrogens geom
_audit_creation_method SHELXL-2014/7
_cell_angle_alpha 90
_cell_angle_beta 93.5512(5)
_cell_angle_gamma 90
_cell_formula_units_Z 4
_cell_length_a 11.9498(2)
_cell_length_b 9.2290(2)
_cell_length_c 18.3551(4)
_cell_measurement_reflns_used 9990
_cell_measurement_temperature 150(2)
_cell_measurement_theta_max 27.49
_cell_measurement_theta_min 2.47
_cell_volume 2020.40(7)
_computing_cell_refinement 'Bruker SAINT'
_computing_data_collection 'Bruker APEX3'
_computing_data_reduction 'Bruker SAINT'
_computing_molecular_graphics 'Bruker SHELXTL'
_computing_publication_material 'Bruker SHELXTL'
_computing_structure_refinement 'SHELXL-2014/7 (Sheldrick, 2014)'
_computing_structure_solution 'SHELXS-97 (Sheldrick 2008)'
_diffrn_ambient_temperature 150(2)
_diffrn_measured_fraction_theta_full 0.998
_diffrn_measured_fraction_theta_max 0.997
_diffrn_measurement_device_type 'Bruker D8 VENTURE'
_diffrn_measurement_method '\f and \w scans'
_diffrn_radiation_type MoK\a
_diffrn_radiation_wavelength 0.71073
_diffrn_reflns_av_R_equivalents 0.0165
_diffrn_reflns_av_unetI/netI 0.0150
_diffrn_reflns_Laue_measured_fraction_full 0.998
_diffrn_reflns_Laue_measured_fraction_max 0.997
_diffrn_reflns_limit_h_max 13
_diffrn_reflns_limit_h_min -15
_diffrn_reflns_limit_k_max 11
_diffrn_reflns_limit_k_min -11
_diffrn_reflns_limit_l_max 23
_diffrn_reflns_limit_l_min -23
_diffrn_reflns_number 15322
_diffrn_reflns_point_group_measured_fraction_full 0.998
_diffrn_reflns_point_group_measured_fraction_max 0.997
_diffrn_reflns_theta_full 25.242
_diffrn_reflns_theta_max 27.486
_diffrn_reflns_theta_min 2.719
_exptl_absorpt_coefficient_mu 7.023
_exptl_absorpt_correction_T_max 0.7456
_exptl_absorpt_correction_T_min 0.6046
_exptl_absorpt_correction_type multi-scan
_exptl_absorpt_process_details 'SADABS (Bruker, 2016)'
_exptl_crystal_colour colourless
_exptl_crystal_density_diffrn 2.138
_exptl_crystal_description block
_exptl_crystal_F_000 1240
_exptl_crystal_size_max 0.209
_exptl_crystal_size_mid 0.114
_exptl_crystal_size_min 0.111
_refine_diff_density_max 0.950
_refine_diff_density_min -0.658
_refine_diff_density_rms 0.082
_refine_ls_extinction_method none
_refine_ls_goodness_of_fit_ref 1.073
_refine_ls_hydrogen_treatment constr
_refine_ls_matrix_type full
_refine_ls_number_parameters 300
_refine_ls_number_reflns 4622
_refine_ls_number_restraints 0
_refine_ls_restrained_S_all 1.073
_refine_ls_R_factor_all 0.0173
_refine_ls_R_factor_gt 0.0154
_refine_ls_shift/su_max 0.005
_refine_ls_shift/su_mean 0.000
_refine_ls_structure_factor_coef Fsqd
_refine_ls_weighting_details 'w=1/[\s^2^(Fo^2^)+(0.0121P)^2^+2.8685P] where P=(Fo^2^+2Fc^2^)/3'
_refine_ls_weighting_scheme calc
_refine_ls_wR_factor_gt 0.0333
_refine_ls_wR_factor_ref 0.0342
_reflns_Friedel_coverage 0.000
_reflns_number_gt 4350
_reflns_number_total 4622
_reflns_threshold_expression 'I > 2\s(I)'
_cod_data_source_file am9b23388_si_002.cif
_cod_data_source_block 5
_cod_original_sg_symbol_H-M 'P 21/c'
_cod_database_code 4517526
_shelx_shelxl_version_number 2014/7
_shelx_space_group_comment
; 
The symmetry employed for this shelxl refinement is uniquely defined 
by the following loop, which should always be used as a source of 
symmetry information in preference to the above space-group names. 
They are only intended as comments. 
;
_shelx_estimated_absorpt_t_min 0.322
_shelx_estimated_absorpt_t_max 0.509

loop_
_space_group_symop_operation_xyz
'x, y, z'
'-x, y+1/2, -z+1/2'
'-x, -y, -z'
'x, -y-1/2, z-1/2'

loop_
_atom_site_label
_atom_site_type_symbol
_atom_site_fract_x
_atom_site_fract_y
_atom_site_fract_z
_atom_site_U_iso_or_equiv
_atom_site_adp_type
_atom_site_occupancy
_atom_site_site_symmetry_order
_atom_site_calc_flag
_atom_site_refinement_flags_posn
_atom_site_refinement_flags_adp
_atom_site_refinement_flags_occupancy
_atom_site_disorder_assembly
_atom_site_disorder_group
Pt Pt 1.00994(2) 0.09414(2) 0.08522(2) 0.01209(3) Uani 1 1 d . . . . .
N1 N 1.06320(15) 0.2157(2) 0.00184(10) 0.0144(4) Uani 1 1 d . . . . .
N2 N 1.16622(15) 0.0241(2) 0.08257(10) 0.0156(4) Uani 1 1 d . . . . .
N3 N 1.22608(16) -0.0676(2) 0.12600(11) 0.0179(4) Uani 1 1 d . . . . .
N4 N 0.96240(15) -0.0236(2) 0.16962(10) 0.0151(4) Uani 1 1 d . . . . .
N5 N 0.83670(16) -0.0849(2) 0.24616(11) 0.0186(4) Uani 1 1 d . . . . .
N6 N 0.85151(15) 0.1658(2) 0.09354(10) 0.0149(4) Uani 1 1 d . . . . .
N7 N 0.78986(15) 0.2662(2) 0.05685(11) 0.0169(4) Uani 1 1 d . . . . .
C1 C 1.00107(19) 0.3138(3) -0.03657(13) 0.0184(5) Uani 1 1 d . . . . .
H1 H 0.9250 0.3279 -0.0259 0.022 Uiso 1 1 calc R U . . .
C2 C 1.0452(2) 0.3945(3) -0.09109(14) 0.0216(5) Uani 1 1 d . . . . .
H2 H 1.0002 0.4642 -0.1173 0.026 Uiso 1 1 calc R U . . .
C3 C 1.1558(2) 0.3732(3) -0.10732(14) 0.0241(5) Uani 1 1 d . . . . .
H3 H 1.1872 0.4280 -0.1448 0.029 Uiso 1 1 calc R U . . .
C4 C 1.2199(2) 0.2717(3) -0.06860(13) 0.0209(5) Uani 1 1 d . . . . .
H4 H 1.2956 0.2554 -0.0794 0.025 Uiso 1 1 calc R U . . .
C5 C 1.17260(19) 0.1934(3) -0.01365(12) 0.0163(5) Uani 1 1 d . . . . .
C6 C 1.22995(19) 0.0868(3) 0.03279(13) 0.0166(5) Uani 1 1 d . . . . .
C7 C 1.33819(19) 0.0331(3) 0.04348(13) 0.0199(5) Uani 1 1 d . . . . .
H7 H 1.4021 0.0554 0.0173 0.024 Uiso 1 1 calc R U . . .
C8 C 1.33018(19) -0.0613(3) 0.10195(14) 0.0197(5) Uani 1 1 d . . . . .
C9 C 1.4222(2) -0.1398(3) 0.14285(15) 0.0259(6) Uani 1 1 d . . . . .
C10 C 1.0102(2) -0.1250(3) 0.21615(13) 0.0200(5) Uani 1 1 d . . . . .
H10 H 1.0842 -0.1620 0.2152 0.024 Uiso 1 1 calc R U . . .
C11 C 0.9332(2) -0.1634(3) 0.26407(13) 0.0206(5) Uani 1 1 d . . . . .
H11 H 0.9436 -0.2316 0.3027 0.025 Uiso 1 1 calc R U . . .
C12 C 0.85715(18) -0.0015(3) 0.18875(12) 0.0158(5) Uani 1 1 d . . . . .
C13 C 0.79230(19) 0.1057(2) 0.14732(12) 0.0155(4) Uani 1 1 d . . . . .
C14 C 0.68734(19) 0.1693(3) 0.14569(13) 0.0187(5) Uani 1 1 d . . . . .
H14 H 0.6275 0.1503 0.1760 0.022 Uiso 1 1 calc R U . . .
C15 C 0.69125(19) 0.2681(3) 0.08851(13) 0.0189(5) Uani 1 1 d . . . . .
C16 C 0.6008(2) 0.3688(3) 0.06304(15) 0.0244(6) Uani 1 1 d . . . . .
C17 C 0.7310(2) -0.0941(3) 0.28426(13) 0.0208(5) Uani 1 1 d . . . . .
H17 H 0.6761 -0.0242 0.2606 0.025 Uiso 1 1 calc R U . . .
C18 C 0.7530(2) -0.0498(3) 0.36373(14) 0.0303(6) Uani 1 1 d . . . . .
H18A H 0.8086 -0.1151 0.3875 0.045 Uiso 1 1 calc R U . . .
H18B H 0.6830 -0.0554 0.3888 0.045 Uiso 1 1 calc R U . . .
H18C H 0.7815 0.0498 0.3661 0.045 Uiso 1 1 calc R U . . .
C19 C 0.6820(2) -0.2455(3) 0.27623(15) 0.0291(6) Uani 1 1 d . . . . .
H19A H 0.6678 -0.2682 0.2243 0.044 Uiso 1 1 calc R U . . .
H19B H 0.6114 -0.2500 0.3006 0.044 Uiso 1 1 calc R U . . .
H19C H 0.7350 -0.3159 0.2986 0.044 Uiso 1 1 calc R U . . .
F1 F 1.39555(15) -0.2706(2) 0.16464(12) 0.0496(5) Uani 1 1 d . . . . .
F2 F 1.45839(17) -0.0699(2) 0.20394(12) 0.0577(6) Uani 1 1 d . . . . .
F3 F 1.51275(15) -0.1517(3) 0.10466(12) 0.0611(7) Uani 1 1 d . . . . .
F4 F 0.58967(17) 0.4798(2) 0.10983(12) 0.0575(6) Uani 1 1 d . . . . .
F5 F 0.50135(13) 0.3060(2) 0.05901(13) 0.0530(6) Uani 1 1 d . . . . .
F6 F 0.61805(17) 0.4308(3) 0.00075(12) 0.0681(8) Uani 1 1 d . . . . .

loop_
_atom_site_aniso_label
_atom_site_aniso_U_11
_atom_site_aniso_U_22
_atom_site_aniso_U_33
_atom_site_aniso_U_23
_atom_site_aniso_U_13
_atom_site_aniso_U_12
Pt 0.01038(4) 0.01302(5) 0.01299(5) -0.00078(3) 0.00166(3) -0.00085(3)
N1 0.0144(9) 0.0142(9) 0.0149(9) -0.0031(8) 0.0027(7) -0.0026(7)
N2 0.0133(9) 0.0156(10) 0.0180(10) 0.0003(8) 0.0020(7) -0.0007(8)
N3 0.0140(9) 0.0184(11) 0.0213(10) -0.0003(8) 0.0004(8) 0.0020(8)
N4 0.0132(9) 0.0165(10) 0.0156(9) 0.0008(8) 0.0006(7) 0.0003(8)
N5 0.0171(10) 0.0222(11) 0.0170(10) 0.0052(8) 0.0039(8) 0.0045(8)
N6 0.0118(9) 0.0159(10) 0.0170(9) 0.0027(8) 0.0011(7) 0.0008(7)
N7 0.0131(9) 0.0176(10) 0.0200(10) 0.0034(8) 0.0011(7) 0.0016(8)
C1 0.0172(11) 0.0199(12) 0.0181(11) -0.0009(9) 0.0012(9) 0.0003(9)
C2 0.0209(12) 0.0214(13) 0.0228(12) 0.0048(10) 0.0033(10) 0.0015(10)
C3 0.0275(13) 0.0228(13) 0.0228(13) 0.0023(10) 0.0085(10) -0.0032(10)
C4 0.0180(11) 0.0218(13) 0.0238(12) -0.0010(10) 0.0077(9) -0.0014(10)
C5 0.0158(11) 0.0166(12) 0.0168(11) -0.0045(9) 0.0025(8) -0.0013(9)
C6 0.0157(11) 0.0166(11) 0.0179(11) -0.0032(9) 0.0041(9) -0.0020(9)
C7 0.0147(11) 0.0208(12) 0.0248(12) -0.0026(10) 0.0059(9) -0.0004(9)
C8 0.0140(11) 0.0203(13) 0.0251(12) -0.0020(10) 0.0026(9) 0.0011(9)
C9 0.0158(12) 0.0273(14) 0.0349(15) 0.0044(12) 0.0043(10) 0.0029(10)
C10 0.0190(11) 0.0227(13) 0.0179(12) 0.0011(10) -0.0016(9) 0.0047(10)
C11 0.0200(12) 0.0222(13) 0.0196(12) 0.0066(10) 0.0009(9) 0.0055(10)
C12 0.0128(10) 0.0179(12) 0.0170(11) 0.0006(9) 0.0019(8) 0.0000(9)
C13 0.0149(10) 0.0156(11) 0.0161(11) 0.0021(9) 0.0025(8) 0.0003(9)
C14 0.0145(11) 0.0208(12) 0.0214(12) 0.0056(10) 0.0054(9) 0.0029(9)
C15 0.0163(11) 0.0182(12) 0.0223(12) 0.0044(10) 0.0032(9) 0.0017(9)
C16 0.0156(11) 0.0263(14) 0.0319(14) 0.0118(11) 0.0065(10) 0.0041(10)
C17 0.0142(11) 0.0281(14) 0.0206(12) 0.0085(10) 0.0061(9) 0.0038(10)
C18 0.0281(14) 0.0402(17) 0.0234(13) 0.0018(12) 0.0086(11) 0.0036(12)
C19 0.0237(13) 0.0324(16) 0.0314(14) 0.0067(12) 0.0045(11) -0.0024(11)
F1 0.0328(9) 0.0349(10) 0.0795(14) 0.0260(10) -0.0083(9) -0.0009(8)
F2 0.0492(12) 0.0588(14) 0.0607(13) -0.0130(11) -0.0313(10) 0.0197(10)
F3 0.0273(9) 0.0934(17) 0.0652(13) 0.0373(13) 0.0240(9) 0.0328(10)
F4 0.0532(12) 0.0436(12) 0.0740(15) -0.0114(11) -0.0091(10) 0.0275(10)
F5 0.0190(8) 0.0383(11) 0.1000(16) 0.0188(11) -0.0099(9) 0.0011(8)
F6 0.0437(11) 0.0991(18) 0.0646(14) 0.0639(13) 0.0279(10) 0.0430(12)

loop_
_atom_type_symbol
_atom_type_description
_atom_type_scat_dispersion_real
_atom_type_scat_dispersion_imag
_atom_type_scat_source
C C 0.0033 0.0016 'International Tables Vol C Tables 4.2.6.8 and 6.1.1.4'
H H 0.0000 0.0000 'International Tables Vol C Tables 4.2.6.8 and 6.1.1.4'
N N 0.0061 0.0033 'International Tables Vol C Tables 4.2.6.8 and 6.1.1.4'
F F 0.0171 0.0103 'International Tables Vol C Tables 4.2.6.8 and 6.1.1.4'
Pt Pt -1.7033 8.3905 'International Tables Vol C Tables 4.2.6.8 and 6.1.1.4'

loop_
_geom_angle_atom_site_label_1
_geom_angle_atom_site_label_2
_geom_angle_atom_site_label_3
_geom_angle
_geom_angle_site_symmetry_1
_geom_angle_site_symmetry_3
_geom_angle_publ_flag
N2 Pt N4 98.92(8) . . ?
N2 Pt N6 177.07(7) . . ?
N4 Pt N6 78.88(8) . . ?
N2 Pt N1 79.73(8) . . ?
N4 Pt N1 177.93(7) . . ?
N6 Pt N1 102.42(8) . . ?
C1 N1 C5 119.7(2) . . ?
C1 N1 Pt 125.38(15) . . ?
C5 N1 Pt 114.89(15) . . ?
N3 N2 C6 111.69(19) . . ?
N3 N2 Pt 131.42(15) . . ?
C6 N2 Pt 116.60(16) . . ?
N2 N3 C8 104.34(19) . . ?
C12 N4 C10 107.60(19) . . ?
C12 N4 Pt 115.78(15) . . ?
C10 N4 Pt 136.62(16) . . ?
C12 N5 C11 107.33(19) . . ?
C12 N5 C17 127.3(2) . . ?
C11 N5 C17 125.4(2) . . ?
N7 N6 C13 110.51(18) . . ?
N7 N6 Pt 132.65(15) . . ?
C13 N6 Pt 116.83(15) . . ?
N6 N7 C15 105.13(18) . . ?
N1 C1 C2 121.4(2) . . ?
C1 C2 C3 119.5(2) . . ?
C4 C3 C2 119.5(2) . . ?
C3 C4 C5 119.3(2) . . ?
N1 C5 C4 120.6(2) . . ?
N1 C5 C6 113.8(2) . . ?
C4 C5 C6 125.6(2) . . ?
N2 C6 C7 108.1(2) . . ?
N2 C6 C5 115.0(2) . . ?
C7 C6 C5 136.9(2) . . ?
C6 C7 C8 103.0(2) . . ?
N3 C8 C7 112.9(2) . . ?
N3 C8 C9 119.0(2) . . ?
C7 C8 C9 127.8(2) . . ?
F1 C9 F3 107.7(2) . . ?
F1 C9 F2 105.0(2) . . ?
F3 C9 F2 104.5(2) . . ?
F1 C9 C8 114.6(2) . . ?
F3 C9 C8 112.1(2) . . ?
F2 C9 C8 112.3(2) . . ?
C11 C10 N4 108.0(2) . . ?
C10 C11 N5 107.3(2) . . ?
N5 C12 N4 109.7(2) . . ?
N5 C12 C13 133.6(2) . . ?
N4 C12 C13 116.6(2) . . ?
N6 C13 C14 108.8(2) . . ?
N6 C13 C12 111.92(19) . . ?
C14 C13 C12 139.3(2) . . ?
C13 C14 C15 102.8(2) . . ?
N7 C15 C14 112.8(2) . . ?
N7 C15 C16 120.9(2) . . ?
C14 C15 C16 126.3(2) . . ?
F6 C16 F5 109.5(2) . . ?
F6 C16 F4 104.6(2) . . ?
F5 C16 F4 104.2(2) . . ?
F6 C16 C15 113.6(2) . . ?
F5 C16 C15 112.3(2) . . ?
F4 C16 C15 112.0(2) . . ?
N5 C17 C19 110.0(2) . . ?
N5 C17 C18 109.5(2) . . ?
C19 C17 C18 112.5(2) . . ?

loop_
_geom_bond_atom_site_label_1
_geom_bond_atom_site_label_2
_geom_bond_distance
_geom_bond_site_symmetry_2
_geom_bond_publ_flag
Pt N2 1.9797(18) . ?
Pt N4 2.0033(19) . ?
Pt N6 2.0200(18) . ?
Pt N1 2.0314(19) . ?
N1 C1 1.343(3) . ?
N1 C5 1.370(3) . ?
N2 N3 1.339(3) . ?
N2 C6 1.355(3) . ?
N3 C8 1.347(3) . ?
N4 C12 1.342(3) . ?
N4 C10 1.367(3) . ?
N5 C12 1.340(3) . ?
N5 C11 1.384(3) . ?
N5 C17 1.484(3) . ?
N6 N7 1.339(3) . ?
N6 C13 1.367(3) . ?
N7 C15 1.346(3) . ?
C1 C2 1.378(3) . ?
C2 C3 1.387(3) . ?
C3 C4 1.379(4) . ?
C4 C5 1.389(3) . ?
C5 C6 1.447(3) . ?
C6 C7 1.388(3) . ?
C7 C8 1.391(3) . ?
C8 C9 1.481(3) . ?
C9 F1 1.317(3) . ?
C9 F3 1.330(3) . ?
C9 F2 1.342(3) . ?
C10 C11 1.359(3) . ?
C12 C13 1.444(3) . ?
C13 C14 1.383(3) . ?
C14 C15 1.393(3) . ?
C15 C16 1.479(3) . ?
C16 F6 1.306(3) . ?
C16 F5 1.321(3) . ?
C16 F4 1.349(3) . ?
C17 C19 1.518(4) . ?
C17 C18 1.522(4) . ?
